data_9009803
loop_
_publ_author_name
'Jansen, M.'

_publ_section_title
;
 On a new modification of As2O5
 Note: Sample at T = 310 C
;
_journal_name_full 'Zeitschrift fur Naturforschung B'
_journal_page_first 10
_journal_page_last 13
_journal_volume 34
_journal_year 1979
_chemical_formula_structural As2O5
_chemical_formula_sum 'As2 O5'
_space_group_IT_number 92
_symmetry_space_group_name_Hall 'P 4abw 2nw'
_symmetry_space_group_name_H-M 'P 41 21 2'
_cell_angle_alpha 90
_cell_angle_beta 90
_cell_angle_gamma 90
_cell_length_a 8.572
_cell_length_b 8.572
_cell_length_c 4.636
_cell_formula_units_Z 4
_cell_volume 340.649
_database_code_amcsd 0015834
_diffrn_ambient_temperature 583.15
_exptl_crystal_density_diffrn 4.482
_cod_original_cell_volume 340.650
_cod_database_code 9009803
_amcsd_formula_title As2O5

loop_
_space_group_symop_operation_xyz
x,y,z
y,x,-z
1/2-y,1/2+x,1/4+z
1/2-x,1/2+y,1/4-z
-x,-y,1/2+z
-y,-x,1/2-z
1/2+y,1/2-x,3/4+z
1/2+x,1/2-y,3/4-z

loop_
_atom_site_label
_atom_site_fract_x
_atom_site_fract_y
_atom_site_fract_z
As1 0.40200 0.40200 0.00000
As2 0.78310 0.78310 0.00000
O1 0.05340 0.05340 0.00000
O2 0.23990 0.34430 0.23230
O3 0.24650 0.02500 0.41440

loop_
_cod_related_entry_id
_cod_related_entry_database
_cod_related_entry_code
1 AMCSD 0015834
